data_4022344
loop_
_publ_author_name
'Luisa Benati'
'Gianluca Calestani'
'Rino Leardini'
'Matteo Minozzi'
'Daniele Nanni'
'Piero Spagnolo'
'Samantha Strazzari'
'Giuseppe Zanardi'

_publ_contact_author
;
     Prof. Gianluca Calestani
     Universit\',chr(39),'a di Parma')
     Dipartimento di Chimica Generale ed Inorganica
     Chimica Analitica, Chimica Fisica
     Viale delle Scienze 17/A
     I-43100 Parma
     Italy
;
_publ_contact_author_email calestg@at@ipruniv.cce.unipr.it
_publ_contact_author_fax '[039]521 905 556'
_publ_contact_author_phone '[039]521 905 447'
_publ_section_title
;
 Cascade Radical Reactions via \a-(Arylsulfanyl)imidoyl Radicals:
 Competitive [4 + 2] and [4 + 1] Radical Annulations
 of Alkynyl Isothiocyanates with Aryl Radicals
;
_journal_name_full 'Journal of Organic Chemistry'
_journal_page_first 3454
_journal_page_last 3464
_journal_paper_doi 10.1021/jo0267504
_journal_volume 68
_journal_year 2003
_chemical_formula_sum 'C21 H12 Cl N S'
_chemical_formula_weight 345.85
_space_group_IT_number 14
_symmetry_cell_setting monoclinic
_symmetry_space_group_name_Hall '-P 2yn'
_symmetry_space_group_name_H-M 'P 1 21/n 1'
_atom_sites_solution_hydrogens difmap
_atom_sites_solution_primary direct
_atom_sites_solution_secondary difmap
_audit_creation_date 05/09/2002
_audit_creation_method 'ModiCIF v1.02'
_cell_angle_alpha 90.00(0)
_cell_angle_beta 92.70(6)
_cell_angle_gamma 90.00(0)
_cell_formula_units_Z 4.00
_cell_length_a 6.976(1)
_cell_length_b 21.822(4)
_cell_length_c 10.444(2)
_cell_measurement_reflns_used 30
_cell_measurement_temperature 22
_cell_measurement_theta_max 32.8
_cell_measurement_theta_min 22.3
_cell_volume 1588.1(5)
_computing_cell_refinement 'Belletti et al., 1993'
_computing_data_collection 'Belletti, Cantoni & Pasquinelli,1993'
_computing_data_reduction 'DIFAU (Belletti et al.)'
_computing_publication_material 'PARST (Nardelli, 1983)'
_computing_structure_refinement 'SHELXS-93 (Sheldrick, 1993)'
_computing_structure_solution 'SIR97 (Altomare et al., 1998)'
_diffrn_ambient_temperature 22
_diffrn_measurement_device 'Siemens AED'
_diffrn_measurement_method theta/2theta
_diffrn_radiation_monochromator graphite
_diffrn_radiation_source fine-focussealedtube
_diffrn_radiation_type CuK\a
_diffrn_radiation_wavelength 1.54178
_diffrn_reflns_av_R_equivalents 0.0480
_diffrn_reflns_av_sigmaI/netI 0.0319
_diffrn_reflns_limit_h_max 8
_diffrn_reflns_limit_h_min -8
_diffrn_reflns_limit_k_max 26
_diffrn_reflns_limit_k_min 0
_diffrn_reflns_limit_l_max 12
_diffrn_reflns_limit_l_min 0
_diffrn_reflns_number 3180
_diffrn_reflns_theta_max 70.56
_diffrn_reflns_theta_min 4.05
_diffrn_standards_decay_% .12
_diffrn_standards_interval_count 100
_diffrn_standards_number 3
_exptl_absorpt_coefficient_mu 3.3445
_exptl_absorpt_correction_T_max 1.00
_exptl_absorpt_correction_T_min 0.45
_exptl_absorpt_correction_type 'ABSORB: F. Ugozzoli 1987'
_exptl_crystal_colour red
_exptl_crystal_density_diffrn 1.4464
_exptl_crystal_density_meas ?
_exptl_crystal_density_method not_measured
_exptl_crystal_description prism
_exptl_crystal_F_000 712.0
_exptl_crystal_size_max .57
_exptl_crystal_size_mid .38
_exptl_crystal_size_min .15
_refine_diff_density_max 1.024
_refine_diff_density_min -0.489
_refine_diff_density_rms 0.100
_refine_ls_extinction_method none
_refine_ls_goodness_of_fit_all 1.035
_refine_ls_goodness_of_fit_obs 1.164
_refine_ls_hydrogen_treatment not_refined
_refine_ls_matrix_type full
_refine_ls_number_parameters 217
_refine_ls_number_reflns 2749
_refine_ls_number_restraints 0
_refine_ls_restrained_S_all 1.140
_refine_ls_restrained_S_obs 1.164
_refine_ls_R_factor_all 0.1311
_refine_ls_R_factor_obs 0.0882
_refine_ls_shift/esd_max 0.000
_refine_ls_shift/esd_mean 0.000
_refine_ls_structure_factor_coef Fsqd
_refine_ls_weighting_details 'w=1/[\s^2^(Fo^2^)+(0.2251P)^2^+0.0000P] where P=(Fo^2^+2Fc^2^)/3'
_refine_ls_weighting_scheme calc
_refine_ls_wR_factor_all 0.3317
_refine_ls_wR_factor_obs 0.2502
_reflns_number_observed 1676
_reflns_number_total 3020
_reflns_threshold_expression '>2 sigma(I)'
_cod_data_source_file jo0267504si20021122_042738_4.cif
_cod_data_source_block dnredcl1
_cod_depositor_comments
;
The following automatic conversions were performed:

'_exptl_crystal_density_meas' value 'not_measured' was changed to '?'
- the value is perceived as not measured.

Automatic conversion script
Id: cif_fix_values 3008 2015-01-20 13:52:24Z robertas 

The following automatic conversions were performed:

'_refine_ls_weighting_scheme' value 'calc
w=1/[\s^2^(Fo^2^)+(0.2251P)^2^+0.0000P] where P=(Fo^2^+2Fc^2^)/3' was
changed to 'calc'. New tag '_refine_ls_weighting_details' was
created. The value of the new tag was set to
'w=1/[\s^2^(Fo^2^)+(0.2251P)^2^+0.0000P] where P=(Fo^2^+2Fc^2^)/3'.

Automatic conversion script
Id: cif_fix_values 3143 2015-03-26 13:38:13Z robertas 
;
_cod_original_sg_symbol_H-M 'P 21/n'
_cod_original_formula_sum 'C21 H12 N1 S1 Cl1'
_cod_database_code 4022344

loop_
_symmetry_equiv_pos_as_xyz
'x, y, z'
'-x+1/2, y+1/2, -z+1/2'
'-x, -y, -z'
'x-1/2, -y-1/2, z-1/2'

loop_
_atom_site_aniso_label
_atom_site_aniso_U_11
_atom_site_aniso_U_22
_atom_site_aniso_U_33
_atom_site_aniso_U_23
_atom_site_aniso_U_13
_atom_site_aniso_U_12
Cl1 0.0992(11) 0.0634(8) 0.0825(9) -0.0188(6) 0.0041(7) -0.0049(6)
S1 0.0993(11) 0.0512(7) 0.0609(7) 0.0050(5) 0.0030(6) -0.0025(6)
N1 0.0659(24) 0.0571(21) 0.0570(21) 0.0050(16) 0.0014(18) -0.0027(17)
C1 0.0657(28) 0.0518(23) 0.0608(25) -0.0001(19) -0.0006(21) -0.0039(20)
C2 0.0712(31) 0.0508(24) 0.0685(29) -0.0039(21) -0.0022(24) -0.0014(21)
C3 0.0606(27) 0.0539(23) 0.0694(28) -0.0093(21) -0.0019(22) -0.0031(20)
C4 0.0710(32) 0.0629(27) 0.0584(25) -0.0068(21) -0.0024(21) -0.0052(23)
C5 0.0722(30) 0.0552(24) 0.0568(24) -0.0004(20) 0.0015(21) -0.0020(21)
C6 0.0507(24) 0.0502(22) 0.0608(24) -0.0024(18) -0.0004(19) -0.0030(18)
C7 0.0571(25) 0.0480(21) 0.0536(22) 0.0018(18) 0.0043(18) -0.0002(18)
C8 0.0554(26) 0.0510(23) 0.0606(25) 0.0021(18) 0.0054(20) 0.0001(18)
C9 0.0564(25) 0.0562(24) 0.0601(24) -0.0019(20) -0.0028(19) 0.0002(19)
C10 0.0759(31) 0.0542(24) 0.0551(24) -0.0017(20) -0.0046(21) 0.0044(22)
C11 0.0873(37) 0.0567(26) 0.0687(30) -0.0059(22) -0.0100(26) 0.0063(24)
C12 0.0831(36) 0.0690(30) 0.0591(26) -0.0097(23) -0.0060(24) 0.0078(26)
C13 0.0816(34) 0.0716(30) 0.0517(23) 0.0051(22) 0.0013(22) -0.0012(25)
C14 0.0611(27) 0.0559(24) 0.0617(25) 0.0012(20) -0.0026(20) 0.0002(20)
C15 0.0631(28) 0.0512(23) 0.0591(25) 0.0054(18) 0.0038(20) 0.0000(20)
C16 0.0665(29) 0.0487(22) 0.0515(22) 0.0000(18) 0.0017(20) -0.0031(19)
C17 0.0671(31) 0.0618(27) 0.0762(32) 0.0029(24) 0.0011(24) -0.0019(22)
C18 0.0964(43) 0.0606(29) 0.0850(38) 0.0136(27) -0.0076(31) 0.0077(28)
C19 0.1197(49) 0.0499(25) 0.0681(31) 0.0042(22) 0.0073(30) -0.0005(28)
C20 0.1056(44) 0.0542(25) 0.0721(32) -0.0047(24) 0.0227(30) -0.0154(27)
C21 0.0689(31) 0.0646(29) 0.0671(28) 0.0037(23) 0.0063(23) -0.0025(22)

loop_
_atom_site_label
_atom_site_fract_x
_atom_site_fract_y
_atom_site_fract_z
_atom_site_U_iso_or_equiv
_atom_site_thermal_displace_type
_atom_site_aniso_ratio
_atom_site_occupancy
Cl1 0.1744(2) 0.43112(6) 1.0214(1) 0.0817(6) aniso 1.94 1.0000
S1 0.1724(2) 0.34050(6) 0.5514(1) 0.0705(5) aniso 2.04 1.0000
N1 0.1773(6) 0.2622(2) 0.3578(4) 0.0600(12) aniso 1.30 1.0000
C1 0.1748(7) 0.3231(2) 0.7139(5) 0.0596(14) aniso 1.35 1.0000
C2 0.1732(7) 0.3743(2) 0.7950(5) 0.0636(16) aniso 1.53 1.0000
C3 0.1755(7) 0.3670(2) 0.9254(5) 0.0615(15) aniso 1.56 1.0000
C4 0.1817(7) 0.3082(2) 0.9806(5) 0.0643(16) aniso 1.45 1.0000
C5 0.1829(8) 0.2579(2) 0.8995(5) 0.0614(15) aniso 1.33 1.0000
C6 0.1793(6) 0.2639(2) 0.7652(5) 0.0540(15) aniso 1.33 1.0000
C7 0.1814(6) 0.2087(2) 0.6841(4) 0.0529(15) aniso 1.22 1.0000
C8 0.1804(6) 0.2117(2) 0.5565(4) 0.0556(14) aniso 1.23 1.0000
C9 0.1789(7) 0.1648(2) 0.4549(4) 0.0578(15) aniso 1.23 1.0000
C10 0.1731(7) 0.1011(2) 0.4529(4) 0.0620(16) aniso 1.51 1.0000
C11 0.1690(8) 0.0718(2) 0.3357(5) 0.0713(18) aniso 1.79 1.0000
C12 0.1700(8) 0.1048(3) 0.2214(5) 0.0707(18) aniso 1.74 1.0000
C13 0.1722(8) 0.1676(3) 0.2220(5) 0.0684(17) aniso 1.63 1.0000
C14 0.1771(7) 0.1977(2) 0.3394(4) 0.0597(15) aniso 1.22 1.0000
C15 0.1771(7) 0.2693(2) 0.4820(5) 0.0578(15) aniso 1.31 1.0000
C16 0.1854(7) 0.1476(2) 0.7492(4) 0.0556(14) aniso 1.40 1.0000
C17 0.3556(8) 0.1160(2) 0.7708(5) 0.0685(18) aniso 1.27 1.0000
C18 0.3570(9) 0.0587(2) 0.8281(6) 0.0810(19) aniso 2.02 1.0000
C19 0.1902(10) 0.0325(2) 0.8643(5) 0.0791(22) aniso 2.44 1.0000
C20 0.0183(9) 0.0637(2) 0.8458(5) 0.0767(20) aniso 2.35 1.0000
C21 0.0154(7) 0.1210(2) 0.7879(5) 0.0668(17) aniso 1.18 1.0000
H2 0.17060(0) 0.41350(0) 0.76010(0) 0.0610(0) iso 1.00 1.0000
H4 0.18500(0) 0.30320(0) 1.06910(0) 0.1058(0) iso 1.00 1.0000
H5 0.18620(0) 0.21890(0) 0.93510(0) 0.1114(0) iso 1.00 1.0000
H10 0.17210(0) 0.07880(0) 0.52870(0) 0.0646(0) iso 1.00 1.0000
H11 0.16530(0) 0.02930(0) 0.33300(0) 0.0709(0) iso 1.00 1.0000
H12 0.16920(0) 0.08390(0) 0.14380(0) 0.1006(0) iso 1.00 1.0000
H13 0.17050(0) 0.18960(0) 0.14560(0) 0.0655(0) iso 1.00 1.0000
H17 0.47010(0) 0.13340(0) 0.74660(0) 0.0803(0) iso 1.00 1.0000
H18 0.47240(0) 0.03790(0) 0.84210(0) 0.1443(0) iso 1.00 1.0000
H19 0.19210(0) -0.00630(0) 0.90140(0) 0.0833(0) iso 1.00 1.0000
H20 -0.09500(0) 0.04620(0) 0.87210(0) 0.0996(0) iso 1.00 1.0000
H21 -0.10030(0) 0.14180(0) 0.77480(0) 0.0916(0) iso 1.00 1.0000

loop_
_atom_type_symbol
_atom_type_description
_atom_type_scat_dispersion_real
_atom_type_scat_dispersion_imag
_atom_type_scat_source
C C 0.0181 0.0091 'International Tables Vol C Tables 4.2.6.8 and 6.1.1.4'
H H 0.0000 0.0000 'International Tables Vol C Tables 4.2.6.8 and 6.1.1.4'
N N 0.0311 0.0180 'International Tables Vol C Tables 4.2.6.8 and 6.1.1.4'
S S 0.3331 0.5567 'International Tables Vol C Tables 4.2.6.8 and 6.1.1.4'
Cl Cl 0.3639 0.7018 'International Tables Vol C Tables 4.2.6.8 and 6.1.1.4'

loop_
_geom_angle_atom_site_label_1
_geom_angle_atom_site_label_2
_geom_angle_atom_site_label_3
_geom_angle
_geom_angle_publ_flag
C1 S1 C15 102.4(2) yes
C14 N1 C15 104.6(4) yes
S1 C1 C2 114.6(4) yes
S1 C1 C6 125.1(4) yes
C2 C1 C6 120.4(4) yes
C1 C2 C3 120.5(5) yes
Cl1 C3 C2 118.9(4) yes
Cl1 C3 C4 120.3(3) yes
C2 C3 C4 120.8(5) yes
C3 C4 C5 118.2(4) yes
C4 C5 C6 122.3(5) yes
C1 C6 C5 117.8(4) yes
C1 C6 C7 122.4(4) yes
C5 C6 C7 119.8(4) yes
C6 C7 C8 122.3(4) yes
C6 C7 C16 117.9(4) yes
C8 C7 C16 119.8(4) yes
C7 C8 C9 133.2(4) yes
C7 C8 C15 124.5(4) yes
C9 C8 C15 102.3(4) yes
C8 C9 C10 134.8(4) yes
C8 C9 C14 105.3(4) yes
C10 C9 C14 120.0(4) yes
C9 C10 C11 118.4(4) yes
C10 C11 C12 121.3(5) yes
C11 C12 C13 120.9(5) yes
C12 C13 C14 118.5(5) yes
N1 C14 C9 113.0(4) yes
N1 C14 C13 126.0(4) yes
C9 C14 C13 121.0(4) yes
S1 C15 N1 121.9(4) yes
S1 C15 C8 123.3(3) yes
N1 C15 C8 114.9(4) yes
C7 C16 C17 121.1(4) yes
C7 C16 C21 120.3(4) yes
C17 C16 C21 118.7(5) yes
C16 C17 C18 120.6(4) yes
C17 C18 C19 120.6(5) yes
C18 C19 C20 119.9(6) yes
C19 C20 C21 119.9(4) yes
C16 C21 C20 120.3(4) yes

loop_
_geom_bond_atom_site_label_1
_geom_bond_atom_site_label_2
_geom_bond_distance
_geom_bond_publ_flag
Cl1 C3 1.721(5) yes
S1 C1 1.739(5) yes
S1 C15 1.715(5) yes
N1 C14 1.421(6) yes
N1 C15 1.306(7) yes
C1 C2 1.402(7) yes
C1 C6 1.398(6) yes
C2 C3 1.371(7) yes
C3 C4 1.407(6) yes
C4 C5 1.387(7) yes
C5 C6 1.408(7) yes
C6 C7 1.473(6) yes
C7 C8 1.334(6) yes
C7 C16 1.496(6) yes
C8 C9 1.474(6) yes
C8 C15 1.478(6) yes
C9 C10 1.391(6) yes
C9 C14 1.403(6) yes
C10 C11 1.380(7) yes
C11 C12 1.394(8) yes
C12 C13 1.371(9) yes
C13 C14 1.390(7) yes
C16 C17 1.382(7) yes
C16 C21 1.397(7) yes
C17 C18 1.386(7) yes
C18 C19 1.366(9) yes
C19 C20 1.385(9) yes
C20 C21 1.389(6) yes

loop_
_cod_related_entry_id
_cod_related_entry_database
_cod_related_entry_code
1 ChemSpider 9232260
